data_4350711
loop_
_publ_author_name
'Mitra, Mainak'
'Nimir, Hassan'
'Demeshko, Serhiy'
'Bhat, Satish S.'
'Malinkin, Sergey O.'
'Haukka, Matti'
'Lloret-Fillol, Julio'
'Lisensky, George C.'
'Meyer, Franc'
'Shteinman, Albert A.'
'Browne, Wesley R.'
'Hrovat, David A.'
'Richmond, Michael G.'
'Costas, Miquel'
'Nordlander, Ebbe'

_publ_section_title
;
 Nonheme Fe(IV) Oxo Complexes of Two New Pentadentate Ligands and Their
 Hydrogen-Atom and Oxygen-Atom Transfer Reactions.
;
_journal_issue 15
_journal_name_full 'Inorganic chemistry'
_journal_page_first 7152
_journal_page_last 7164
_journal_paper_doi 10.1021/ic5029564
_journal_volume 54
_journal_year 2015
_chemical_formula_moiety 'C30 H31 Fe N7 O, 2(Cl O4)'
_chemical_formula_sum 'C30 H31 Cl2 Fe N7 O9'
_chemical_formula_weight 760.37
_space_group_IT_number 2
_space_group_name_Hall '-P 1'
_space_group_name_H-M_alt 'P -1'
_symmetry_cell_setting triclinic
_symmetry_space_group_name_Hall '-P 1'
_symmetry_space_group_name_H-M 'P -1'
_atom_sites_solution_hydrogens geom
_atom_sites_solution_primary direct
_atom_sites_solution_secondary difmap
_audit_creation_method SHELXL-97
_cell_angle_alpha 76.222(16)
_cell_angle_beta 73.431(16)
_cell_angle_gamma 67.712(16)
_cell_formula_units_Z 2
_cell_length_a 11.608(4)
_cell_length_b 12.092(4)
_cell_length_c 13.533(5)
_cell_measurement_reflns_used 7009
_cell_measurement_temperature 100(2)
_cell_measurement_theta_max 25.97
_cell_measurement_theta_min 2.18
_cell_volume 1666.4(10)
_computing_cell_refinement 'SAINT (Bruker AXS, 2009)'
_computing_data_collection 'APEX2 (Bruker AXS, 2010)'
_computing_data_reduction 'SAINT (Bruker AXS, 2009)'
_computing_molecular_graphics 'Diamond v.3.2g (Brandenburg, 2011)'
_computing_publication_material 'SHELXL-97 (Sheldrick, 2008)'
_computing_structure_refinement 'SHELXL-97 (Sheldrick, 2008)'
_computing_structure_solution 'SIR2008 (Burla et al., 2007)'
_diffrn_ambient_temperature 100(2)
_diffrn_detector_area_resol_mean 16
_diffrn_measured_fraction_theta_full 0.998
_diffrn_measured_fraction_theta_max 0.998
_diffrn_measurement_device '62mm x 62mm CCD camera on three-circle goniostat'
_diffrn_measurement_device_type 'Bruker SMART APEX II CCD'
_diffrn_measurement_method '\f scans and \w scans'
_diffrn_radiation_monochromator 'flat graphite crystal'
_diffrn_radiation_source 'fine-focus sealed tube'
_diffrn_radiation_type MoK\a
_diffrn_radiation_wavelength 0.71073
_diffrn_reflns_av_R_equivalents 0.0401
_diffrn_reflns_av_sigmaI/netI 0.0443
_diffrn_reflns_limit_h_max 13
_diffrn_reflns_limit_h_min -13
_diffrn_reflns_limit_k_max 14
_diffrn_reflns_limit_k_min -14
_diffrn_reflns_limit_l_max 12
_diffrn_reflns_limit_l_min -16
_diffrn_reflns_number 21431
_diffrn_reflns_theta_full 25.05
_diffrn_reflns_theta_max 25.05
_diffrn_reflns_theta_min 1.59
_exptl_absorpt_coefficient_mu 0.677
_exptl_absorpt_correction_T_max 0.9428
_exptl_absorpt_correction_T_min 0.7609
_exptl_absorpt_correction_type multi-scan
_exptl_absorpt_process_details 'SADABS (Sheldrick, 2008)'
_exptl_crystal_colour 'reddish brown'
_exptl_crystal_density_diffrn 1.515
_exptl_crystal_density_method 'not measured'
_exptl_crystal_description plate
_exptl_crystal_F_000 784
_exptl_crystal_size_max 0.43
_exptl_crystal_size_mid 0.24
_exptl_crystal_size_min 0.09
_refine_diff_density_max 1.266
_refine_diff_density_min -0.623
_refine_diff_density_rms 0.098
_refine_ls_extinction_method none
_refine_ls_goodness_of_fit_ref 1.074
_refine_ls_hydrogen_treatment constr
_refine_ls_matrix_type full
_refine_ls_number_parameters 445
_refine_ls_number_reflns 5884
_refine_ls_number_restraints 0
_refine_ls_restrained_S_all 1.074
_refine_ls_R_factor_all 0.0738
_refine_ls_R_factor_gt 0.0549
_refine_ls_shift/su_max 0.000
_refine_ls_shift/su_mean 0.000
_refine_ls_structure_factor_coef Fsqd
_refine_ls_weighting_details 'calc w=1/[\s^2^(Fo^2^)+(0.0971P)^2^+1.9988P] where P=(Fo^2^+2Fc^2^)/3'
_refine_ls_weighting_scheme calc
_refine_ls_wR_factor_gt 0.1585
_refine_ls_wR_factor_ref 0.1700
_reflns_number_gt 4512
_reflns_number_total 5884
_reflns_threshold_expression >2sigma(I)
_cod_data_source_file ic5029564_si_002.cif
_cod_data_source_block fel2
_cod_original_cell_volume 1666.5(10)
_cod_database_code 4350711

loop_
_symmetry_equiv_pos_as_xyz
'x, y, z'
'-x, -y, -z'

loop_
_atom_site_label
_atom_site_type_symbol
_atom_site_fract_x
_atom_site_fract_y
_atom_site_fract_z
_atom_site_U_iso_or_equiv
_atom_site_adp_type
_atom_site_occupancy
_atom_site_symmetry_multiplicity
_atom_site_calc_flag
_atom_site_refinement_flags
Fe1 Fe 0.22203(5) 0.74126(5) 0.22532(4) 0.02247(19) Uani 1 1 d .
Cl1 Cl 0.66345(10) 0.91080(9) 0.30393(8) 0.0306(3) Uani 1 1 d .
Cl2 Cl 0.74257(12) 0.70693(12) -0.09792(10) 0.0480(3) Uani 1 1 d .
O1 O 0.1164(3) 0.6548(3) 0.2625(2) 0.0352(7) Uani 1 1 d .
H1O H 0.1503 0.6333 0.3169 0.053 Uiso 1 1 d R
O2 O 0.5555(3) 0.8711(3) 0.3499(2) 0.0437(8) Uani 1 1 d .
O3 O 0.6947(3) 0.9061(3) 0.1932(2) 0.0422(8) Uani 1 1 d .
O4 O 0.7690(3) 0.8308(3) 0.3492(3) 0.0437(8) Uani 1 1 d .
O5 O 0.6354(5) 1.0319(3) 0.3206(3) 0.0630(12) Uani 1 1 d .
O6 O 0.6654(4) 0.8251(3) -0.0704(3) 0.0507(9) Uani 1 1 d .
O7 O 0.8731(4) 0.6913(5) -0.1156(5) 0.0937(18) Uani 1 1 d .
O8 O 0.7076(5) 0.6220(3) -0.0151(4) 0.102(2) Uani 1 1 d .
O9 O 0.7191(5) 0.6892(8) -0.1880(4) 0.142(3) Uani 1 1 d .
N1 N 0.1114(3) 0.9095(3) 0.1500(2) 0.0233(7) Uani 1 1 d .
N2 N 0.2250(3) 0.9522(3) 0.4283(3) 0.0272(8) Uani 1 1 d .
N3 N 0.3535(3) 0.8576(3) 0.1662(2) 0.0209(7) Uani 1 1 d .
N4 N 0.1863(3) 0.8294(3) 0.3513(2) 0.0242(7) Uani 1 1 d .
N5 N 0.5898(3) 0.5852(3) 0.2769(3) 0.0259(8) Uani 1 1 d .
N6 N 0.3897(3) 0.6262(3) 0.2658(2) 0.0235(7) Uani 1 1 d .
N7 N 0.3096(3) 0.7139(3) 0.0652(2) 0.0224(7) Uani 1 1 d .
C1 C 0.1284(4) 0.8148(3) 0.4567(3) 0.0251(9) Uani 1 1 d .
C2 C 0.0591(4) 0.7398(4) 0.5128(3) 0.0321(10) Uani 1 1 d .
H2 H 0.0432 0.6876 0.4798 0.039 Uiso 1 1 calc R
C3 C 0.0137(4) 0.7442(4) 0.6192(3) 0.0389(11) Uani 1 1 d .
H3 H -0.0347 0.6945 0.6602 0.047 Uiso 1 1 calc R
C4 C 0.0394(4) 0.8225(4) 0.6666(3) 0.0405(12) Uani 1 1 d .
H4 H 0.0078 0.8235 0.7395 0.049 Uiso 1 1 calc R
C5 C 0.1076(4) 0.8965(4) 0.6123(3) 0.0355(11) Uani 1 1 d .
H5 H 0.1243 0.9482 0.6453 0.043 Uiso 1 1 calc R
C6 C 0.1516(4) 0.8921(4) 0.5055(3) 0.0277(9) Uani 1 1 d .
C7 C 0.2729(4) 1.0425(4) 0.4433(4) 0.0348(10) Uani 1 1 d .
H7A H 0.2076 1.0944 0.4924 0.052 Uiso 1 1 calc R
H7B H 0.2928 1.0920 0.3763 0.052 Uiso 1 1 calc R
H7C H 0.3502 1.0011 0.4713 0.052 Uiso 1 1 calc R
C8 C 0.2427(4) 0.9101(3) 0.3391(3) 0.0232(9) Uani 1 1 d .
C9 C 0.3146(4) 0.9511(3) 0.2360(3) 0.0246(9) Uani 1 1 d .
H9A H 0.3912 0.9624 0.2445 0.030 Uiso 1 1 calc R
H9B H 0.2604 1.0294 0.2047 0.030 Uiso 1 1 calc R
C10 C 0.4892(4) 0.7774(3) 0.1613(3) 0.0249(9) Uani 1 1 d .
H10A H 0.5371 0.8184 0.1808 0.030 Uiso 1 1 calc R
H10B H 0.5303 0.7585 0.0896 0.030 Uiso 1 1 calc R
C11 C 0.4901(4) 0.6631(3) 0.2359(3) 0.0230(9) Uani 1 1 d .
C12 C 0.7163(4) 0.5935(4) 0.2594(4) 0.0349(10) Uani 1 1 d .
H12A H 0.7208 0.6672 0.2113 0.052 Uiso 1 1 calc R
H12B H 0.7806 0.5229 0.2294 0.052 Uiso 1 1 calc R
H12C H 0.7326 0.5960 0.3259 0.052 Uiso 1 1 calc R
C13 C 0.5500(4) 0.4909(4) 0.3397(3) 0.0278(9) Uani 1 1 d .
C14 C 0.6120(4) 0.3882(4) 0.4019(4) 0.0368(11) Uani 1 1 d .
H14 H 0.6973 0.3705 0.4071 0.044 Uiso 1 1 calc R
C15 C 0.5421(5) 0.3134(4) 0.4557(4) 0.0430(12) Uani 1 1 d .
H15 H 0.5805 0.2425 0.4994 0.052 Uiso 1 1 calc R
C16 C 0.4164(4) 0.3387(4) 0.4478(4) 0.0379(11) Uani 1 1 d .
H16 H 0.3723 0.2843 0.4858 0.045 Uiso 1 1 calc R
C17 C 0.3552(4) 0.4410(4) 0.3860(3) 0.0314(10) Uani 1 1 d .
H17 H 0.2701 0.4584 0.3804 0.038 Uiso 1 1 calc R
C18 C 0.4247(4) 0.5170(3) 0.3326(3) 0.0254(9) Uani 1 1 d .
C19 C 0.3222(4) 0.9094(3) 0.0615(3) 0.0208(8) Uani 1 1 d .
H19 H 0.3708 0.9647 0.0210 0.025 Uiso 1 1 calc R
C20 C 0.1789(4) 0.9749(3) 0.0805(3) 0.0225(8) Uani 1 1 d .
C21 C 0.1209(4) 1.0881(3) 0.0309(3) 0.0270(9) Uani 1 1 d .
H21 H 0.1697 1.1324 -0.0188 0.032 Uiso 1 1 calc R
C22 C -0.0125(4) 1.1355(4) 0.0561(3) 0.0312(10) Uani 1 1 d .
H22 H -0.0556 1.2140 0.0245 0.037 Uiso 1 1 calc R
C23 C -0.0808(4) 1.0688(4) 0.1263(3) 0.0319(10) Uani 1 1 d .
H23 H -0.1713 1.1004 0.1437 0.038 Uiso 1 1 calc R
C24 C -0.0164(4) 0.9547(4) 0.1717(3) 0.0272(9) Uani 1 1 d .
H24 H -0.0637 0.9074 0.2191 0.033 Uiso 1 1 calc R
C25 C 0.3514(4) 0.8039(3) 0.0052(3) 0.0218(8) Uani 1 1 d .
C26 C 0.4091(4) 0.7999(4) -0.0985(3) 0.0275(9) Uani 1 1 d .
H26 H 0.4390 0.8633 -0.1392 0.033 Uiso 1 1 calc R
C1A C 0.0351(8) 0.6056(8) 0.2495(9) 0.121(4) Uani 1 1 d .
H1AA H 0.0068 0.6451 0.1843 0.182 Uiso 1 1 calc R
H1AB H -0.0390 0.6173 0.3080 0.182 Uiso 1 1 calc R
H1AC H 0.0788 0.5190 0.2468 0.182 Uiso 1 1 calc R
C27 C 0.4230(4) 0.7016(4) -0.1429(3) 0.0329(10) Uani 1 1 d .
H27 H 0.4626 0.6973 -0.2144 0.039 Uiso 1 1 calc R
C28 C 0.3789(4) 0.6103(4) -0.0824(3) 0.0342(10) Uani 1 1 d .
H28 H 0.3864 0.5433 -0.1118 0.041 Uiso 1 1 calc R
C29 C 0.3231(4) 0.6186(4) 0.0226(3) 0.0279(9) Uani 1 1 d .
H29 H 0.2940 0.5555 0.0651 0.033 Uiso 1 1 calc R

loop_
_atom_site_aniso_label
_atom_site_aniso_U_11
_atom_site_aniso_U_22
_atom_site_aniso_U_33
_atom_site_aniso_U_23
_atom_site_aniso_U_13
_atom_site_aniso_U_12
Fe1 0.0257(3) 0.0210(3) 0.0178(3) -0.0027(2) -0.0057(2) -0.0041(2)
Cl1 0.0397(6) 0.0328(5) 0.0215(5) 0.0012(4) -0.0095(4) -0.0154(5)
Cl2 0.0472(7) 0.0553(8) 0.0458(7) -0.0201(6) 0.0103(6) -0.0291(6)
O1 0.0364(17) 0.0360(17) 0.0337(17) -0.0042(13) -0.0080(13) -0.0127(14)
O2 0.0303(17) 0.065(2) 0.0309(17) 0.0098(15) -0.0070(14) -0.0201(16)
O3 0.060(2) 0.052(2) 0.0205(16) -0.0011(14) -0.0043(14) -0.0312(17)
O4 0.0365(18) 0.051(2) 0.0421(19) 0.0000(16) -0.0162(15) -0.0119(16)
O5 0.121(4) 0.0338(19) 0.041(2) 0.0030(16) -0.038(2) -0.024(2)
O6 0.063(2) 0.0325(18) 0.050(2) 0.0057(15) -0.0059(18) -0.0206(17)
O7 0.046(2) 0.104(4) 0.142(5) -0.072(4) 0.015(3) -0.032(3)
O8 0.126(4) 0.028(2) 0.107(4) -0.015(2) 0.053(3) -0.029(2)
O9 0.081(4) 0.273(9) 0.092(4) -0.126(5) 0.001(3) -0.036(5)
N1 0.0263(18) 0.0232(17) 0.0199(17) -0.0058(13) -0.0058(14) -0.0056(14)
N2 0.0322(19) 0.0248(17) 0.0225(18) -0.0062(14) -0.0117(15) -0.0014(15)
N3 0.0239(17) 0.0203(16) 0.0166(16) -0.0009(13) -0.0077(13) -0.0039(13)
N4 0.0273(18) 0.0215(17) 0.0196(17) -0.0027(13) -0.0059(14) -0.0031(14)
N5 0.0261(18) 0.0236(17) 0.0239(18) -0.0028(14) -0.0076(14) -0.0026(14)
N6 0.0274(18) 0.0202(16) 0.0173(16) -0.0010(13) -0.0048(14) -0.0031(14)
N7 0.0220(17) 0.0232(17) 0.0198(16) -0.0061(13) -0.0064(13) -0.0019(13)
C1 0.025(2) 0.0235(19) 0.0193(19) -0.0024(16) -0.0055(16) 0.0006(16)
C2 0.031(2) 0.033(2) 0.024(2) -0.0061(18) -0.0020(18) -0.0034(19)
C3 0.036(2) 0.042(3) 0.026(2) -0.001(2) -0.0015(19) -0.005(2)
C4 0.036(3) 0.055(3) 0.020(2) -0.010(2) -0.0031(19) -0.004(2)
C5 0.035(2) 0.040(3) 0.024(2) -0.0136(19) -0.0069(19) 0.001(2)
C6 0.028(2) 0.024(2) 0.023(2) -0.0028(16) -0.0095(17) 0.0023(17)
C7 0.039(3) 0.031(2) 0.034(2) -0.0128(19) -0.014(2) -0.0020(19)
C8 0.026(2) 0.0195(19) 0.019(2) -0.0044(15) -0.0093(16) 0.0016(16)
C9 0.032(2) 0.0217(19) 0.021(2) -0.0032(16) -0.0106(17) -0.0065(17)
C10 0.024(2) 0.026(2) 0.024(2) -0.0024(16) -0.0075(16) -0.0056(16)
C11 0.026(2) 0.0217(19) 0.0181(19) -0.0034(15) -0.0056(16) -0.0036(16)
C12 0.027(2) 0.034(2) 0.040(3) -0.001(2) -0.0128(19) -0.0054(19)
C13 0.030(2) 0.025(2) 0.022(2) -0.0031(16) -0.0046(17) -0.0021(17)
C14 0.033(2) 0.030(2) 0.037(3) 0.0019(19) -0.010(2) -0.0011(19)
C15 0.043(3) 0.028(2) 0.038(3) 0.010(2) -0.009(2) 0.001(2)
C16 0.037(3) 0.028(2) 0.037(3) 0.0073(19) -0.004(2) -0.009(2)
C17 0.033(2) 0.026(2) 0.026(2) 0.0005(17) -0.0023(18) -0.0054(18)
C18 0.028(2) 0.0191(19) 0.020(2) -0.0020(15) -0.0046(16) 0.0005(16)
C19 0.024(2) 0.0201(19) 0.0168(18) 0.0010(15) -0.0076(15) -0.0059(15)
C20 0.030(2) 0.0206(19) 0.0185(19) -0.0066(15) -0.0097(16) -0.0052(16)
C21 0.037(2) 0.023(2) 0.021(2) -0.0044(16) -0.0110(17) -0.0051(18)
C22 0.037(2) 0.026(2) 0.026(2) -0.0052(17) -0.0151(19) 0.0011(18)
C23 0.025(2) 0.038(2) 0.031(2) -0.0143(19) -0.0104(18) 0.0002(19)
C24 0.027(2) 0.031(2) 0.023(2) -0.0106(17) -0.0065(17) -0.0041(17)
C25 0.0200(19) 0.0205(19) 0.0198(19) 0.0002(15) -0.0072(15) -0.0011(15)
C26 0.028(2) 0.028(2) 0.022(2) -0.0005(16) -0.0074(17) -0.0049(17)
C1A 0.083(6) 0.095(6) 0.201(11) -0.064(7) -0.020(6) -0.027(5)
C27 0.036(2) 0.032(2) 0.022(2) -0.0086(18) -0.0055(18) -0.0008(19)
C28 0.040(3) 0.029(2) 0.031(2) -0.0147(19) -0.0115(19) -0.0002(19)
C29 0.030(2) 0.022(2) 0.029(2) -0.0047(17) -0.0066(18) -0.0052(17)

loop_
_atom_type_symbol
_atom_type_description
_atom_type_scat_dispersion_real
_atom_type_scat_dispersion_imag
_atom_type_scat_source
C C 0.0033 0.0016 'International Tables Vol C Tables 4.2.6.8 and 6.1.1.4'
H H 0.0000 0.0000 'International Tables Vol C Tables 4.2.6.8 and 6.1.1.4'
N N 0.0061 0.0033 'International Tables Vol C Tables 4.2.6.8 and 6.1.1.4'
O O 0.0106 0.0060 'International Tables Vol C Tables 4.2.6.8 and 6.1.1.4'
Cl Cl 0.1484 0.1585 'International Tables Vol C Tables 4.2.6.8 and 6.1.1.4'
Fe Fe 0.3463 0.8444 'International Tables Vol C Tables 4.2.6.8 and 6.1.1.4'

loop_
_geom_angle_atom_site_label_1
_geom_angle_atom_site_label_2
_geom_angle_atom_site_label_3
_geom_angle
_geom_angle_publ_flag
O1 Fe1 N6 105.72(14) ?
O1 Fe1 N4 106.00(14) ?
N6 Fe1 N4 88.60(13) yes
O1 Fe1 N1 102.46(14) ?
N6 Fe1 N1 151.51(13) ?
N4 Fe1 N1 87.62(12) yes
O1 Fe1 N7 102.44(13) ?
N6 Fe1 N7 88.69(12) yes
N4 Fe1 N7 151.08(13) ?
N1 Fe1 N7 81.24(12) yes
O1 Fe1 N3 175.88(12) yes
N6 Fe1 N3 77.20(12) ?
N4 Fe1 N3 76.78(12) ?
N1 Fe1 N3 74.44(12) ?
N7 Fe1 N3 74.55(12) ?
O1 Fe1 H1O 27.7 ?
N6 Fe1 H1O 85.1 ?
N4 Fe1 H1O 87.5 ?
N1 Fe1 H1O 122.9 ?
N7 Fe1 H1O 121.0 ?
N3 Fe1 H1O 156.4 ?
O5 Cl1 O2 111.0(3) ?
O5 Cl1 O4 109.7(2) ?
O2 Cl1 O4 108.9(2) ?
O5 Cl1 O3 109.6(2) ?
O2 Cl1 O3 107.8(2) ?
O4 Cl1 O3 109.8(2) ?
O9 Cl2 O8 107.8(4) ?
O9 Cl2 O7 108.4(3) ?
O8 Cl2 O7 111.6(4) ?
O9 Cl2 O6 111.6(4) ?
O8 Cl2 O6 107.1(2) ?
O7 Cl2 O6 110.4(3) ?
C1A O1 Fe1 156.8(5) ?
C1A O1 H1O 123.4 ?
Fe1 O1 H1O 79.3 ?
C24 N1 C20 119.6(3) ?
C24 N1 Fe1 124.7(3) ?
C20 N1 Fe1 115.6(2) ?
C8 N2 C6 106.0(3) ?
C8 N2 C7 128.0(4) ?
C6 N2 C7 125.9(3) ?
C19 N3 C10 113.5(3) ?
C19 N3 C9 113.3(3) ?
C10 N3 C9 111.8(3) ?
C19 N3 Fe1 98.3(2) ?
C10 N3 Fe1 109.3(2) ?
C9 N3 Fe1 109.8(2) ?
C8 N4 C1 105.8(3) ?
C8 N4 Fe1 117.8(3) ?
C1 N4 Fe1 135.6(3) ?
C11 N5 C13 106.7(3) ?
C11 N5 C12 128.0(3) ?
C13 N5 C12 125.3(3) ?
C11 N6 C18 106.2(3) ?
C11 N6 Fe1 118.3(3) ?
C18 N6 Fe1 134.9(3) ?
C29 N7 C25 119.6(3) ?
C29 N7 Fe1 125.8(3) ?
C25 N7 Fe1 114.6(2) ?
C2 C1 N4 130.5(4) ?
C2 C1 C6 121.2(4) ?
N4 C1 C6 108.3(4) ?
C1 C2 C3 117.4(4) ?
C1 C2 H2 121.3 ?
C3 C2 H2 121.3 ?
C2 C3 C4 120.2(5) ?
C2 C3 H3 119.9 ?
C4 C3 H3 119.9 ?
C5 C4 C3 122.9(4) ?
C5 C4 H4 118.6 ?
C3 C4 H4 118.6 ?
C4 C5 C6 116.4(4) ?
C4 C5 H5 121.8 ?
C6 C5 H5 121.8 ?
C5 C6 N2 131.5(4) ?
C5 C6 C1 121.9(4) ?
N2 C6 C1 106.5(3) ?
N2 C7 H7A 109.5 ?
N2 C7 H7B 109.5 ?
H7A C7 H7B 109.5 ?
N2 C7 H7C 109.5 ?
H7A C7 H7C 109.5 ?
H7B C7 H7C 109.5 ?
N4 C8 N2 113.3(4) ?
N4 C8 C9 122.3(3) ?
N2 C8 C9 124.4(4) ?
C8 C9 N3 108.8(3) ?
C8 C9 H9A 109.9 ?
N3 C9 H9A 109.9 ?
C8 C9 H9B 109.9 ?
N3 C9 H9B 109.9 ?
H9A C9 H9B 108.3 ?
N3 C10 C11 108.2(3) ?
N3 C10 H10A 110.1 ?
C11 C10 H10A 110.1 ?
N3 C10 H10B 110.1 ?
C11 C10 H10B 110.1 ?
H10A C10 H10B 108.4 ?
N6 C11 N5 112.4(3) ?
N6 C11 C10 121.7(3) ?
N5 C11 C10 125.9(4) ?
N5 C12 H12A 109.5 ?
N5 C12 H12B 109.5 ?
H12A C12 H12B 109.5 ?
N5 C12 H12C 109.5 ?
H12A C12 H12C 109.5 ?
H12B C12 H12C 109.5 ?
C18 C13 C14 121.9(4) ?
C18 C13 N5 106.6(3) ?
C14 C13 N5 131.5(4) ?
C15 C14 C13 116.1(4) ?
C15 C14 H14 122.0 ?
C13 C14 H14 122.0 ?
C14 C15 C16 122.2(4) ?
C14 C15 H15 118.9 ?
C16 C15 H15 118.9 ?
C17 C16 C15 121.5(4) ?
C17 C16 H16 119.2 ?
C15 C16 H16 119.2 ?
C16 C17 C18 116.4(4) ?
C16 C17 H17 121.8 ?
C18 C17 H17 121.8 ?
C17 C18 C13 121.9(4) ?
C17 C18 N6 130.0(4) ?
C13 C18 N6 108.1(4) ?
N3 C19 C25 107.3(3) ?
N3 C19 C20 106.6(3) ?
C25 C19 C20 107.6(3) ?
N3 C19 H19 111.7 ?
C25 C19 H19 111.7 ?
C20 C19 H19 111.7 ?
N1 C20 C21 122.2(4) ?
N1 C20 C19 113.2(3) ?
C21 C20 C19 124.7(4) ?
C20 C21 C22 117.8(4) ?
C20 C21 H21 121.1 ?
C22 C21 H21 121.1 ?
C23 C22 C21 120.0(4) ?
C23 C22 H22 120.0 ?
C21 C22 H22 120.0 ?
C22 C23 C24 119.2(4) ?
C22 C23 H23 120.4 ?
C24 C23 H23 120.4 ?
N1 C24 C23 121.3(4) ?
N1 C24 H24 119.3 ?
C23 C24 H24 119.3 ?
N7 C25 C26 121.6(4) ?
N7 C25 C19 113.9(3) ?
C26 C25 C19 124.4(4) ?
C25 C26 C27 119.0(4) ?
C25 C26 H26 120.5 ?
C27 C26 H26 120.5 ?
O1 C1A H1AA 109.5 ?
O1 C1A H1AB 109.5 ?
H1AA C1A H1AB 109.5 ?
O1 C1A H1AC 109.5 ?
H1AA C1A H1AC 109.5 ?
H1AB C1A H1AC 109.5 ?
C28 C27 C26 119.6(4) ?
C28 C27 H27 120.2 ?
C26 C27 H27 120.2 ?
C27 C28 C29 118.7(4) ?
C27 C28 H28 120.7 ?
C29 C28 H28 120.7 ?
N7 C29 C28 121.6(4) ?
N7 C29 H29 119.2 ?
C28 C29 H29 119.2 ?

loop_
_geom_bond_atom_site_label_1
_geom_bond_atom_site_label_2
_geom_bond_distance
_geom_bond_publ_flag
Fe1 O1 1.794(3) yes
Fe1 N6 2.053(3) yes
Fe1 N4 2.084(3) yes
Fe1 N1 2.146(3) yes
Fe1 N7 2.161(3) yes
Fe1 N3 2.312(3) yes
Fe1 H1O 1.8437 yes
Cl1 O5 1.433(4) ?
Cl1 O2 1.434(3) ?
Cl1 O4 1.435(3) ?
Cl1 O3 1.448(3) ?
Cl2 O9 1.402(5) ?
Cl2 O8 1.408(4) ?
Cl2 O7 1.409(4) ?
Cl2 O6 1.440(4) ?
O1 C1A 1.359(8) ?
O1 H1O 0.8731 ?
N1 C24 1.342(5) ?
N1 C20 1.349(5) ?
N2 C8 1.353(5) ?
N2 C6 1.395(5) ?
N2 C7 1.475(5) ?
N3 C19 1.494(5) ?
N3 C10 1.496(5) ?
N3 C9 1.501(5) ?
N4 C8 1.324(5) ?
N4 C1 1.393(5) ?
N5 C11 1.351(5) ?
N5 C13 1.396(5) ?
N5 C12 1.458(6) ?
N6 C11 1.327(5) ?
N6 C18 1.400(5) ?
N7 C29 1.346(5) ?
N7 C25 1.355(5) ?
C1 C2 1.387(6) ?
C1 C6 1.403(6) ?
C2 C3 1.393(6) ?
C2 H2 0.9500 ?
C3 C4 1.419(7) ?
C3 H3 0.9500 ?
C4 C5 1.363(7) ?
C4 H4 0.9500 ?
C5 C6 1.395(6) ?
C5 H5 0.9500 ?
C7 H7A 0.9800 ?
C7 H7B 0.9800 ?
C7 H7C 0.9800 ?
C8 C9 1.487(5) ?
C9 H9A 0.9900 ?
C9 H9B 0.9900 ?
C10 C11 1.503(5) ?
C10 H10A 0.9900 ?
C10 H10B 0.9900 ?
C12 H12A 0.9800 ?
C12 H12B 0.9800 ?
C12 H12C 0.9800 ?
C13 C18 1.393(6) ?
C13 C14 1.393(6) ?
C14 C15 1.382(7) ?
C14 H14 0.9500 ?
C15 C16 1.403(7) ?
C15 H15 0.9500 ?
C16 C17 1.384(6) ?
C16 H16 0.9500 ?
C17 C18 1.390(6) ?
C17 H17 0.9500 ?
C19 C25 1.520(5) ?
C19 C20 1.522(5) ?
C19 H19 1.0000 ?
C20 C21 1.378(5) ?
C21 C22 1.401(6) ?
C21 H21 0.9500 ?
C22 C23 1.369(6) ?
C22 H22 0.9500 ?
C23 C24 1.384(6) ?
C23 H23 0.9500 ?
C24 H24 0.9500 ?
C25 C26 1.375(5) ?
C26 C27 1.394(6) ?
C26 H26 0.9500 ?
C1A H1AA 0.9800 ?
C1A H1AB 0.9800 ?
C1A H1AC 0.9800 ?
C27 C28 1.382(6) ?
C27 H27 0.9500 ?
C28 C29 1.393(6) ?
C28 H28 0.9500 ?
C29 H29 0.9500 ?

loop_
_geom_hbond_atom_site_label_D
_geom_hbond_atom_site_label_H
_geom_hbond_atom_site_label_A
_geom_hbond_distance_DH
_geom_hbond_distance_HA
_geom_hbond_distance_DA
_geom_hbond_angle_DHA
_geom_hbond_publ_flag
O1 H1O N6 0.87 2.64 3.071(5) 111.8 yes
